data_4026204
loop_
_publ_author_name
'Marina Martjuga'
'Sergey Belyakov'
'Edvards Liepinsh'
'Edgars Suna'

_publ_section_title
;
 Asymmetric Synthesis of 1,3-Diamines. II: Diastereoselective Reduction of
 Atropisomeric N-tert-Butanesulfinylketimines
;
_journal_name_full 'Journal of Organic Chemistry'
_journal_page_first 2635
_journal_page_last 2647
_journal_paper_doi 10.1021/jo1025767
_journal_volume 76
_journal_year 2011
_chemical_absolute_configuration rmad
_chemical_formula_moiety 'C17 H27 Cl N2 O S'
_chemical_formula_sum 'C17 H27 Cl N2 O S'
_chemical_formula_weight 342.92
_chemical_name_systematic
; 
 ? 
;
_space_group_IT_number 4
_symmetry_cell_setting monoclinic
_symmetry_space_group_name_Hall 'P 2yb'
_symmetry_space_group_name_H-M 'P 1 21 1'
_atom_sites_solution_hydrogens mixed
_atom_sites_solution_primary direct
_atom_sites_solution_secondary difmap
_audit_creation_method SHELXL-97
_cell_angle_alpha 90.00
_cell_angle_beta 90.438(3)
_cell_angle_gamma 90.00
_cell_formula_units_Z 4
_cell_length_a 13.1061(4)
_cell_length_b 10.2071(4)
_cell_length_c 14.8860(5)
_cell_measurement_reflns_used 2017
_cell_measurement_temperature 193(2)
_cell_measurement_theta_max 27.5
_cell_measurement_theta_min 0.9
_cell_volume 1991.32(12)
_computing_structure_refinement 'SHELXL-97 (Sheldrick, 1997)'
_computing_structure_solution 'SHELXS-97 (Sheldrick, 1990)'
_diffrn_ambient_temperature 193(2)
_diffrn_measured_fraction_theta_full 0.987
_diffrn_measured_fraction_theta_max 0.987
_diffrn_measurement_device_type 'Bruker-Nonius KappaCCD'
_diffrn_measurement_method '\f and \w scan'
_diffrn_radiation_monochromator graphite
_diffrn_radiation_source 'fine-focus sealed tube'
_diffrn_radiation_type MoK\a
_diffrn_radiation_wavelength 0.71073
_diffrn_reflns_av_R_equivalents 0.0104
_diffrn_reflns_av_sigmaI/netI 0.0923
_diffrn_reflns_limit_h_max 17
_diffrn_reflns_limit_h_min -16
_diffrn_reflns_limit_k_max 12
_diffrn_reflns_limit_k_min -13
_diffrn_reflns_limit_l_max 19
_diffrn_reflns_limit_l_min -19
_diffrn_reflns_number 7838
_diffrn_reflns_theta_full 27.5
_diffrn_reflns_theta_max 27.5
_diffrn_reflns_theta_min 2.53
_exptl_absorpt_coefficient_mu 0.300
_exptl_absorpt_correction_type none
_exptl_crystal_colour Colourless
_exptl_crystal_density_diffrn 1.144
_exptl_crystal_description Needle
_exptl_crystal_F_000 736
_exptl_crystal_size_max 0.28
_exptl_crystal_size_mid 0.10
_exptl_crystal_size_min 0.07
_refine_diff_density_max 0.668
_refine_diff_density_min -0.566
_refine_diff_density_rms 0.201
_refine_ls_abs_structure_details 'Flack H D (1983), Acta Cryst. A39, 876-881'
_refine_ls_abs_structure_Flack 0.15(10)
_refine_ls_extinction_method none
_refine_ls_goodness_of_fit_ref 1.221
_refine_ls_hydrogen_treatment constr
_refine_ls_matrix_type full
_refine_ls_number_parameters 397
_refine_ls_number_reflns 7830
_refine_ls_number_restraints 1
_refine_ls_restrained_S_all 1.221
_refine_ls_R_factor_all 0.1130
_refine_ls_R_factor_gt 0.0607
_refine_ls_shift/su_max 0.020
_refine_ls_shift/su_mean 0.003
_refine_ls_structure_factor_coef Fsqd
_refine_ls_weighting_details 'calc w=1/[\s^2^(Fo^2^)+(0.1000P)^2^+0.0000P] where P=(Fo^2^+2Fc^2^)/3'
_refine_ls_weighting_scheme calc
_refine_ls_wR_factor_gt 0.1736
_refine_ls_wR_factor_ref 0.2062
_reflns_number_gt 5695
_reflns_number_total 7830
_reflns_threshold_expression >2sigma(I)
_cod_data_source_file jo1025767_si_002_4f.cif
_cod_data_source_block 4f
_cod_original_cell_volume 1991.29(12)
_cod_original_sg_symbol_H-M 'P 21 '
_cod_database_code 4026204
_cod_database_fobs_code 4026204

loop_
_symmetry_equiv_pos_as_xyz
'x, y, z'
'-x, y+1/2, -z'

loop_
_atom_site_label
_atom_site_type_symbol
_atom_site_fract_x
_atom_site_fract_y
_atom_site_fract_z
_atom_site_U_iso_or_equiv
_atom_site_adp_type
_atom_site_occupancy
_atom_site_symmetry_multiplicity
_atom_site_calc_flag
_atom_site_refinement_flags
S13 S -0.01748(8) 0.40230(11) 0.38166(6) 0.0322(3) Uani 1 1 d .
S63 S 0.45096(9) -0.07284(13) 0.13438(8) 0.0384(3) Uani 1 1 d .
Cl72 Cl 0.54375(11) 0.41349(15) 0.26001(9) 0.0555(3) Uani 1 1 d .
Cl22 Cl -0.10278(13) -0.08203(16) 0.23584(10) 0.0679(4) Uani 1 1 d .
O14 O -0.1155(3) 0.3425(4) 0.4091(2) 0.0441(8) Uani 1 1 d .
N62 N 0.3968(3) -0.1205(4) 0.2346(3) 0.0373(9) Uani 1 1 d .
C55 C 0.5698(4) 0.2540(5) 0.2934(3) 0.0377(11) Uani 1 1 d .
C7 C -0.0249(3) 0.4134(5) 0.2089(3) 0.0348(9) Uani 1 1 d .
C56 C 0.4967(4) 0.1571(5) 0.2811(3) 0.0367(11) Uani 1 1 d .
H56 H 0.4328 0.1779 0.2525 0.044 Uiso 1 1 d R
C15 C -0.0035(4) 0.5547(5) 0.4465(3) 0.0349(10) Uani 1 1 d .
O64 O 0.3883(3) 0.0373(4) 0.1009(2) 0.0520(10) Uani 1 1 d .
N12 N -0.0432(3) 0.4788(4) 0.2805(2) 0.0339(9) Uani 1 1 d .
C58 C 0.3739(4) -0.1062(6) 0.3942(3) 0.0396(11) Uani 1 1 d .
C57 C 0.4318(3) -0.0693(5) 0.3067(3) 0.0342(10) Uani 1 1 d .
C51 C 0.5154(3) 0.0305(5) 0.3113(3) 0.0372(11) Uani 1 1 d .
C6 C -0.0503(4) 0.1726(5) 0.2260(3) 0.0404(12) Uani 1 1 d .
H6 H -0.1179 0.1912 0.2469 0.048 Uiso 1 1 d R
C4 C 0.0802(4) 0.0166(5) 0.1907(3) 0.0434(12) Uani 1 1 d .
H4 H 0.0963 -0.0778 0.1905 0.052 Uiso 1 1 d R
C65 C 0.4101(4) -0.2181(5) 0.0707(4) 0.0429(12) Uani 1 1 d .
C3 C 0.1471(4) 0.1179(6) 0.1727(3) 0.0467(13) Uani 1 1 d .
H3 H 0.2159 0.0985 0.1553 0.056 Uiso 1 1 d R
C53 C 0.6820(4) 0.0980(5) 0.3610(4) 0.0433(12) Uani 1 1 d .
H53 H 0.7512 0.0792 0.3804 0.052 Uiso 1 1 d R
C16 C 0.0138(4) 0.5097(6) 0.5431(3) 0.0417(11) Uani 1 1 d .
H16A H 0.0217 0.5854 0.5808 0.050 Uiso 1 1 d R
H16B H 0.0745 0.4572 0.5465 0.050 Uiso 1 1 d R
H16C H -0.0435 0.4591 0.5630 0.050 Uiso 1 1 d R
C54 C 0.6631(4) 0.2241(5) 0.3325(3) 0.0419(12) Uani 1 1 d .
H54 H 0.7134 0.2918 0.3395 0.050 Uiso 1 1 d R
C17 C -0.1010(4) 0.6355(5) 0.4379(3) 0.0426(12) Uani 1 1 d .
H17A H -0.0933 0.7149 0.4719 0.051 Uiso 1 1 d R
H17B H -0.1576 0.5864 0.4607 0.051 Uiso 1 1 d R
H17C H -0.1133 0.6567 0.3759 0.051 Uiso 1 1 d R
N19 N 0.1801(3) 0.3560(5) 0.1605(3) 0.0527(12) Uani 1 1 d .
C2 C 0.1158(4) 0.2481(6) 0.1792(3) 0.0425(12) Uani 1 1 d .
C1 C 0.0156(3) 0.2752(5) 0.2064(3) 0.0328(10) Uani 1 1 d .
C5 C -0.0180(4) 0.0449(5) 0.2154(3) 0.0412(12) Uani 1 1 d .
C66 C 0.4452(5) -0.1912(7) -0.0258(4) 0.0649(18) Uani 1 1 d .
H66A H 0.4270 -0.2631 -0.0643 0.078 Uiso 1 1 d R
H66B H 0.5178 -0.1788 -0.0269 0.078 Uiso 1 1 d R
H66C H 0.4119 -0.1130 -0.0466 0.078 Uiso 1 1 d R
C59 C 0.4157(4) -0.0351(7) 0.4766(4) 0.0530(15) Uani 1 1 d .
H59A H 0.3710 -0.0564 0.5271 0.064 Uiso 1 1 d R
H59B H 0.4088 0.0576 0.4676 0.064 Uiso 1 1 d R
H59C H 0.4864 -0.0566 0.4849 0.064 Uiso 1 1 d R
C18 C 0.0893(4) 0.6265(6) 0.4106(4) 0.0483(13) Uani 1 1 d .
H18A H 0.0984 0.7068 0.4433 0.058 Uiso 1 1 d R
H18B H 0.0786 0.6458 0.3481 0.058 Uiso 1 1 d R
H18C H 0.1491 0.5730 0.4175 0.058 Uiso 1 1 d R
C67 C 0.2953(5) -0.2333(7) 0.0750(4) 0.0581(15) Uani 1 1 d .
H67A H 0.2747 -0.3098 0.0420 0.070 Uiso 1 1 d R
H67B H 0.2640 -0.1572 0.0489 0.070 Uiso 1 1 d R
H67C H 0.2744 -0.2417 0.1364 0.070 Uiso 1 1 d R
C68 C 0.4661(6) -0.3361(7) 0.1113(5) 0.0653(17) Uani 1 1 d .
H68A H 0.4466 -0.4144 0.0798 0.078 Uiso 1 1 d R
H68B H 0.4494 -0.3448 0.1737 0.078 Uiso 1 1 d R
H68C H 0.5382 -0.3226 0.1054 0.078 Uiso 1 1 d R
C60 C 0.2627(4) -0.0662(8) 0.3795(4) 0.0589(16) Uani 1 1 d .
H60A H 0.2193 -0.0854 0.4401 0.071 Uiso 1 1 d R
H60B H 0.2353 -0.1121 0.3284 0.071 Uiso 1 1 d R
H60C H 0.2597 0.0264 0.3687 0.071 Uiso 1 1 d R
C52 C 0.6097(4) 0.0006(5) 0.3512(3) 0.0377(11) Uani 1 1 d .
C70 C 0.6462(5) -0.2274(6) 0.3146(6) 0.0687(19) Uani 1 1 d .
H70A H 0.6537 -0.3124 0.3414 0.082 Uiso 1 1 d R
H70B H 0.7083 -0.2037 0.2849 0.082 Uiso 1 1 d R
H70C H 0.5913 -0.2293 0.2715 0.082 Uiso 1 1 d R
C9 C -0.0369(6) 0.3931(8) 0.0396(4) 0.075(2) Uani 1 1 d .
H9A H -0.0580 0.4374 -0.0143 0.090 Uiso 1 1 d R
H9B H -0.0750 0.3133 0.0458 0.090 Uiso 1 1 d R
H9C H 0.0346 0.3732 0.0364 0.090 Uiso 1 1 d R
N69 N 0.6235(3) -0.1309(5) 0.3834(3) 0.0505(12) Uani 1 1 d .
C20 C 0.2286(5) 0.4144(9) 0.2385(5) 0.0752(19) Uani 1 1 d .
H20A H 0.2712 0.4864 0.2209 0.090 Uiso 1 1 d R
H20B H 0.2695 0.3490 0.2680 0.090 Uiso 1 1 d R
H20C H 0.1771 0.4452 0.2789 0.090 Uiso 1 1 d R
C71 C 0.6910(5) -0.1433(7) 0.4631(5) 0.0707(19) Uani 1 1 d .
H71A H 0.6957 -0.2336 0.4807 0.085 Uiso 1 1 d R
H71B H 0.6634 -0.0928 0.5116 0.085 Uiso 1 1 d R
H71C H 0.7577 -0.1111 0.4486 0.085 Uiso 1 1 d R
C10 C -0.1714(6) 0.5058(9) 0.1279(4) 0.083(2) Uani 1 1 d .
H10A H -0.1963 0.5468 0.0740 0.099 Uiso 1 1 d R
H10B H -0.1824 0.5631 0.1781 0.099 Uiso 1 1 d R
H10C H -0.2072 0.4250 0.1373 0.099 Uiso 1 1 d R
C61 C 0.3803(5) -0.2551(6) 0.4071(4) 0.0560(15) Uani 1 1 d .
H61A H 0.3446 -0.2777 0.4610 0.067 Uiso 1 1 d R
H61B H 0.4504 -0.2812 0.4127 0.067 Uiso 1 1 d R
H61C H 0.3495 -0.2992 0.3568 0.067 Uiso 1 1 d R
C8 C -0.0577(5) 0.4787(6) 0.1208(3) 0.0490(14) Uani 1 1 d .
C21 C 0.2567(6) 0.3331(8) 0.0909(6) 0.081(2) Uani 1 1 d .
H21A H 0.2966 0.4111 0.0831 0.097 Uiso 1 1 d R
H21B H 0.2231 0.3115 0.0353 0.097 Uiso 1 1 d R
H21C H 0.3004 0.2621 0.1087 0.097 Uiso 1 1 d R
C11 C 0.0015(8) 0.6109(8) 0.1119(5) 0.090(3) Uani 1 1 d .
H11A H -0.0163 0.6548 0.0570 0.108 Uiso 1 1 d R
H11B H 0.0732 0.5913 0.1122 0.108 Uiso 1 1 d R
H11C H -0.0140 0.6665 0.1620 0.108 Uiso 1 1 d R

loop_
_atom_site_aniso_label
_atom_site_aniso_U_11
_atom_site_aniso_U_22
_atom_site_aniso_U_33
_atom_site_aniso_U_23
_atom_site_aniso_U_13
_atom_site_aniso_U_12
S13 0.0392(6) 0.0238(6) 0.0335(5) -0.0006(5) -0.0025(4) 0.0004(5)
S63 0.0411(6) 0.0320(7) 0.0424(6) -0.0021(5) 0.0102(4) -0.0031(5)
Cl72 0.0807(9) 0.0286(7) 0.0570(7) 0.0049(6) -0.0081(6) -0.0032(7)
Cl22 0.0948(11) 0.0350(8) 0.0741(9) -0.0103(8) 0.0224(7) -0.0193(9)
O14 0.050(2) 0.038(2) 0.0440(18) 0.0048(15) -0.0008(14) -0.0118(16)
N62 0.037(2) 0.036(3) 0.040(2) -0.0028(17) 0.0089(15) -0.0055(17)
C55 0.048(3) 0.027(3) 0.038(2) -0.0028(19) 0.006(2) 0.001(2)
C7 0.042(2) 0.029(3) 0.033(2) 0.005(2) 0.0009(16) -0.001(2)
C56 0.036(3) 0.040(3) 0.034(2) -0.001(2) 0.0010(18) 0.001(2)
C15 0.038(3) 0.029(3) 0.037(2) -0.0026(19) 0.0027(18) -0.001(2)
O64 0.072(3) 0.034(2) 0.049(2) 0.0027(16) 0.0106(17) 0.0049(18)
N12 0.044(2) 0.027(2) 0.0307(19) 0.0033(15) 0.0002(15) 0.0068(17)
C58 0.039(2) 0.045(3) 0.035(2) 0.004(2) -0.0007(17) 0.000(2)
C57 0.031(2) 0.030(3) 0.042(2) 0.001(2) 0.0047(17) 0.003(2)
C51 0.032(3) 0.035(3) 0.045(3) -0.001(2) 0.0081(19) -0.002(2)
C6 0.059(3) 0.028(3) 0.034(2) 0.0002(19) 0.007(2) -0.005(2)
C4 0.065(3) 0.024(3) 0.041(3) -0.004(2) -0.001(2) 0.007(2)
C65 0.057(3) 0.028(3) 0.044(3) -0.002(2) 0.011(2) 0.006(2)
C3 0.049(3) 0.045(4) 0.046(3) -0.003(2) 0.004(2) 0.010(3)
C53 0.029(3) 0.035(3) 0.066(3) -0.004(2) 0.000(2) -0.001(2)
C16 0.042(3) 0.041(3) 0.043(3) -0.007(2) -0.008(2) 0.004(2)
C54 0.049(3) 0.035(3) 0.042(3) -0.004(2) 0.003(2) -0.009(2)
C17 0.050(3) 0.030(3) 0.047(3) 0.000(2) 0.000(2) 0.011(2)
N19 0.046(3) 0.038(3) 0.074(3) -0.004(2) 0.015(2) -0.001(2)
C2 0.048(3) 0.042(3) 0.038(3) -0.007(2) 0.001(2) 0.000(2)
C1 0.039(3) 0.028(3) 0.030(2) -0.0027(18) -0.0044(17) 0.0008(19)
C5 0.067(3) 0.026(3) 0.031(2) -0.0044(19) 0.007(2) -0.008(2)
C66 0.090(5) 0.061(4) 0.044(3) -0.016(3) 0.022(3) -0.001(4)
C59 0.052(3) 0.058(4) 0.049(3) 0.000(2) 0.005(2) -0.007(3)
C18 0.053(3) 0.040(3) 0.053(3) -0.012(2) 0.008(2) -0.014(2)
C67 0.063(4) 0.060(4) 0.051(3) -0.006(3) -0.002(2) -0.018(3)
C68 0.092(5) 0.039(4) 0.066(4) -0.002(3) 0.011(3) 0.007(3)
C60 0.045(3) 0.082(5) 0.050(3) 0.005(3) 0.010(2) 0.007(3)
C52 0.035(3) 0.028(3) 0.050(3) 0.002(2) 0.003(2) -0.001(2)
C70 0.045(3) 0.035(4) 0.126(6) -0.006(4) -0.002(3) 0.008(3)
C9 0.115(5) 0.077(5) 0.033(3) 0.003(3) 0.002(3) 0.024(4)
N69 0.036(2) 0.034(3) 0.081(3) -0.001(2) -0.012(2) 0.0049(18)
C20 0.058(4) 0.071(5) 0.097(5) -0.028(4) 0.021(3) -0.017(4)
C71 0.053(4) 0.046(4) 0.112(5) 0.019(4) -0.031(3) 0.003(3)
C10 0.094(5) 0.107(7) 0.047(3) 0.007(4) -0.014(3) 0.034(5)
C61 0.065(4) 0.051(4) 0.052(3) 0.010(3) 0.008(3) -0.006(3)
C8 0.074(4) 0.033(3) 0.040(3) 0.009(2) 0.002(2) 0.014(3)
C21 0.080(5) 0.063(5) 0.100(5) -0.002(4) 0.048(4) -0.005(4)
C11 0.158(8) 0.050(5) 0.061(4) 0.020(3) 0.013(4) 0.001(5)

loop_
_atom_type_symbol
_atom_type_description
_atom_type_scat_dispersion_real
_atom_type_scat_dispersion_imag
_atom_type_scat_source
C C 0.0033 0.0016 'International Tables Vol C Tables 4.2.6.8 and 6.1.1.4'
H H 0.0000 0.0000 'International Tables Vol C Tables 4.2.6.8 and 6.1.1.4'
Cl Cl 0.1484 0.1585 'International Tables Vol C Tables 4.2.6.8 and 6.1.1.4'
N N 0.0061 0.0033 'International Tables Vol C Tables 4.2.6.8 and 6.1.1.4'
O O 0.0106 0.0060 'International Tables Vol C Tables 4.2.6.8 and 6.1.1.4'
S S 0.1246 0.1234 'International Tables Vol C Tables 4.2.6.8 and 6.1.1.4'

loop_
_geom_angle_atom_site_label_1
_geom_angle_atom_site_label_2
_geom_angle_atom_site_label_3
_geom_angle
O14 S13 N12 105.2(2)
O14 S13 C15 106.7(2)
N12 S13 C15 95.3(2)
O64 S63 N62 106.0(2)
O64 S63 C65 106.3(2)
N62 S63 C65 95.6(2)
C57 N62 S63 117.6(3)
C54 C55 C56 120.3(5)
C54 C55 Cl72 119.9(4)
C56 C55 Cl72 119.8(4)
N12 C7 C1 125.2(4)
N12 C7 C8 115.6(5)
C1 C7 C8 118.9(4)
C51 C56 C55 120.0(4)
C51 C56 H56 120.0
C55 C56 H56 120.0
C18 C15 C16 111.2(4)
C18 C15 C17 112.5(4)
C16 C15 C17 111.1(4)
C18 C15 S13 107.5(3)
C16 C15 S13 104.6(3)
C17 C15 S13 109.5(3)
C7 N12 S13 116.9(3)
C60 C58 C61 109.5(5)
C60 C58 C59 108.9(5)
C61 C58 C59 110.6(4)
C60 C58 C57 106.6(4)
C61 C58 C57 108.6(4)
C59 C58 C57 112.6(4)
N62 C57 C51 125.1(4)
N62 C57 C58 115.5(4)
C51 C57 C58 119.1(4)
C56 C51 C52 119.5(4)
C56 C51 C57 119.4(4)
C52 C51 C57 120.9(4)
C5 C6 C1 119.8(5)
C5 C6 H6 120.6
C1 C6 H6 119.6
C5 C4 C3 119.5(5)
C5 C4 H4 114.0
C3 C4 H4 126.4
C67 C65 C66 111.3(5)
C67 C65 C68 112.0(5)
C66 C65 C68 111.3(5)
C67 C65 S63 110.3(4)
C66 C65 S63 104.5(4)
C68 C65 S63 107.1(4)
C4 C3 C2 120.8(5)
C4 C3 H3 119.8
C2 C3 H3 119.5
C52 C53 C54 121.3(5)
C52 C53 H53 121.9
C54 C53 H53 116.3
C15 C16 H16A 108.8
C15 C16 H16B 109.6
H16A C16 H16B 109.5
C15 C16 H16C 110.0
H16A C16 H16C 109.5
H16B C16 H16C 109.5
C53 C54 C55 119.4(5)
C53 C54 H54 121.2
C55 C54 H54 119.4
C15 C17 H17A 109.1
C15 C17 H17B 109.7
H17A C17 H17B 109.5
C15 C17 H17C 109.6
H17A C17 H17C 109.5
H17B C17 H17C 109.5
C2 N19 C20 114.9(5)
C2 N19 C21 115.2(5)
C20 N19 C21 109.5(5)
C3 C2 C1 119.0(5)
C3 C2 N19 123.5(5)
C1 C2 N19 117.6(5)
C6 C1 C2 119.7(5)
C6 C1 C7 118.7(4)
C2 C1 C7 121.4(4)
C4 C5 C6 121.3(5)
C4 C5 Cl22 119.5(4)
C6 C5 Cl22 119.2(4)
C65 C66 H66A 110.3
C65 C66 H66B 110.0
H66A C66 H66B 109.5
C65 C66 H66C 108.1
H66A C66 H66C 109.5
H66B C66 H66C 109.5
C58 C59 H59B 108.9
C15 C18 H18A 109.3
C15 C18 H18B 109.1
H18A C18 H18B 109.5
C15 C18 H18C 110.1
H18A C18 H18C 109.5
H18B C18 H18C 109.5
C65 C67 H67A 109.8
C65 C67 H67B 108.7
H67A C67 H67B 109.5
C65 C67 H67C 109.9
H67A C67 H67C 109.5
H67B C67 H67C 109.5
C65 C68 H68A 109.7
C65 C68 H68B 110.0
H68A C68 H68B 109.5
C65 C68 H68C 108.7
H68A C68 H68C 109.5
H68B C68 H68C 109.5
C58 C60 H60B 109.4
C58 C60 H60C 109.0
H60B C60 H60C 109.5
C53 C52 C51 119.3(5)
C53 C52 N69 123.6(5)
C51 C52 N69 117.0(4)
N69 C70 H70A 109.9
N69 C70 H70B 109.4
H70A C70 H70B 109.5
N69 C70 H70C 109.1
H70A C70 H70C 109.5
H70B C70 H70C 109.5
C8 C9 H9A 110.0
C8 C9 H9B 108.3
H9A C9 H9B 109.5
C8 C9 H9C 110.1
H9A C9 H9C 109.5
H9B C9 H9C 109.5
C52 N69 C70 115.1(5)
C52 N69 C71 114.9(5)
C70 N69 C71 112.5(5)
N19 C20 H20A 110.4
N19 C20 H20B 108.7
H20A C20 H20B 109.5
N19 C20 H20C 109.3
H20A C20 H20C 109.5
H20B C20 H20C 109.5
N69 C71 H71A 109.8
N69 C71 H71B 109.4
H71A C71 H71B 109.5
N69 C71 H71C 109.3
H71A C71 H71C 109.5
H71B C71 H71C 109.5
C8 C10 H10A 110.4
C8 C10 H10B 108.5
H10A C10 H10B 109.5
C8 C10 H10C 109.5
H10A C10 H10C 109.5
H10B C10 H10C 109.5
C58 C61 H61A 108.5
C58 C61 H61B 109.7
H61A C61 H61B 109.5
C58 C61 H61C 110.2
H61A C61 H61C 109.5
H61B C61 H61C 109.5
C9 C8 C10 110.0(6)
C9 C8 C7 112.4(5)
C10 C8 C7 106.8(4)
C9 C8 C11 109.7(6)
C10 C8 C11 109.7(6)
C7 C8 C11 108.2(5)
N19 C21 H21A 109.2
N19 C21 H21B 109.6
H21A C21 H21B 109.5
N19 C21 H21C 109.6
H21A C21 H21C 109.5
H21B C21 H21C 109.5
C8 C11 H11A 110.9
C8 C11 H11B 107.8
H11A C11 H11B 109.5
C8 C11 H11C 109.7
H11A C11 H11C 109.5
H11B C11 H11C 109.5

loop_
_geom_bond_atom_site_label_1
_geom_bond_atom_site_label_2
_geom_bond_distance
S13 O14 1.483(4)
S13 N12 1.727(4)
S13 C15 1.839(5)
S63 O64 1.476(4)
S63 N62 1.727(4)
S63 C65 1.837(6)
Cl72 C55 1.735(5)
Cl22 C5 1.736(5)
N62 C57 1.276(6)
C55 C54 1.385(7)
C55 C56 1.388(7)
C7 N12 1.281(6)
C7 C1 1.507(7)
C7 C8 1.530(6)
C56 C51 1.389(7)
C56 H56 0.9600
C15 C18 1.520(7)
C15 C16 1.526(7)
C15 C17 1.525(7)
C58 C60 1.528(7)
C58 C61 1.534(9)
C58 C59 1.524(8)
C58 C57 1.558(6)
C57 C51 1.497(7)
C51 C52 1.401(7)
C6 C5 1.379(7)
C6 C1 1.390(7)
C6 H6 0.9601
C4 C5 1.372(7)
C4 C3 1.383(8)
C4 H4 0.9863
C65 C67 1.515(8)
C65 C66 1.537(8)
C65 C68 1.532(9)
C3 C2 1.394(8)
C3 H3 0.9600
C53 C52 1.380(7)
C53 C54 1.377(8)
C53 H53 0.9691
C16 H16A 0.9599
C16 H16B 0.9600
C16 H16C 0.9599
C54 H54 0.9600
C17 H17A 0.9600
C17 H17B 0.9599
C17 H17C 0.9599
N19 C2 1.416(7)
N19 C20 1.448(8)
N19 C21 1.466(7)
C2 C1 1.405(7)
C66 H66A 0.9600
C66 H66B 0.9600
C66 H66C 0.9601
C59 H59C 0.9599
C18 H18A 0.9599
C18 H18B 0.9601
C18 H18C 0.9600
C67 H67A 0.9599
C67 H67B 0.9600
C67 H67C 0.9600
C68 H68A 0.9599
C68 H68B 0.9599
C68 H68C 0.9600
C60 H60B 0.9600
C60 H60C 0.9600
C52 N69 1.436(7)
C70 N69 1.453(8)
C70 H70A 0.9600
C70 H70B 0.9600
C70 H70C 0.9601
C9 C8 1.519(8)
C9 H9A 0.9600
C9 H9B 0.9601
C9 H9C 0.9599
N69 C71 1.480(8)
C20 H20A 0.9601
C20 H20B 0.9600
C20 H20C 0.9600
C71 H71A 0.9600
C71 H71B 0.9599
C71 H71C 0.9600
C10 C8 1.520(9)
C10 H10A 0.9600
C10 H10B 0.9601
C10 H10C 0.9600
C61 H61A 0.9599
C61 H61B 0.9600
C61 H61C 0.9600
C8 C11 1.563(11)
C21 H21A 0.9600
C21 H21B 0.9601
C21 H21C 0.9601
C11 H11A 0.9601
C11 H11B 0.9599
C11 H11C 0.9600
